data_7062075
loop_
_publ_author_name
'Xie, Jing'
'Zhang, Shi-Juan'
'Yue, Grace Gar-Lee'
'Yu, Ling-Ling'
'Liu, Hui'
'Ma, Wen-Yi'
'Yan, Huan'
'Ni, Wei'
'Lau, Clara Bik-San'
'Liu, Hai-Yang'

_publ_section_title
;
 Isolation, structural elucidation, and bioactivity of cholestane
 derivatives from Ypsilandra thibetica
;
_journal_issue 1
_journal_name_full 'New Journal of Chemistry'
_journal_page_first 324
_journal_page_last 332
_journal_paper_doi 10.1039/D2NJ04576A
_journal_volume 47
_journal_year 2023
_chemical_absolute_configuration ad
_chemical_compound_source 'Ypsilandra thibetica Franch'
_chemical_formula_moiety 'C32 H50 O8, H2 O'
_chemical_formula_sum 'C32 H52 O9'
_chemical_formula_weight 580.73
_chemical_name_systematic (23R,24S)-5\a-cholest-16\b,23-epoxy-23,24-(\b-D-arabinopyranose-2,1-di-O-yl)-3\b-ol-6-one
_space_group_crystal_system orthorhombic
_space_group_IT_number 19
_space_group_name_Hall 'P 2ac 2ab'
_space_group_name_H-M_alt 'P 21 21 21'
_atom_sites_solution_hydrogens mixed
_audit_update_record
;
2022-08-15 deposited with the CCDC.	2022-11-15 downloaded from the CCDC.
;
_cell_angle_alpha 90
_cell_angle_beta 90
_cell_angle_gamma 90
_cell_formula_units_Z 4
_cell_length_a 6.70730(10)
_cell_length_b 11.6828(3)
_cell_length_c 38.5757(8)
_cell_measurement_reflns_used 9931
_cell_measurement_temperature 100.(2)
_cell_measurement_theta_max 72.3859
_cell_measurement_theta_min 2.2907
_cell_volume 3022.79(11)
_computing_cell_refinement 'SAINT V8.38A (Bruker AXS Inc., 2017)'
_computing_data_collection 'Bruker Instrument Service vV6.2.9'
_computing_data_reduction 'SAINT V8.38A (Bruker AXS Inc., 2017)'
_computing_molecular_graphics 'shelXle (C.B. Huebschle, rev 882)'
_computing_structure_refinement 'SHELXL-2017/1 (Sheldrick, 2017)'
_computing_structure_solution 'SHELXT 2014/5 (Sheldrick, 2014)'
_diffrn_ambient_temperature 100.(2)
_diffrn_detector_area_resol_mean 7.3910
_diffrn_measured_fraction_theta_full 1.000
_diffrn_measured_fraction_theta_max 1.000
_diffrn_measurement_device_type 'Bruker D8 QUEST PHOTON II'
_diffrn_radiation_monochromator 'Helixos MX multilayer Optic'
_diffrn_radiation_type 'Cu K\a'
_diffrn_radiation_wavelength 1.54178
_diffrn_reflns_av_R_equivalents 0.0969
_diffrn_reflns_av_unetI/netI 0.0568
_diffrn_reflns_limit_h_max 6
_diffrn_reflns_limit_h_min -8
_diffrn_reflns_limit_k_max 14
_diffrn_reflns_limit_k_min -14
_diffrn_reflns_limit_l_max 47
_diffrn_reflns_limit_l_min -47
_diffrn_reflns_number 27775
_diffrn_reflns_theta_full 72.38
_diffrn_reflns_theta_max 72.38
_diffrn_reflns_theta_min 2.29
_diffrn_source 'Ius Diamond'
_diffrn_source_type Microfocus
_exptl_absorpt_coefficient_mu 0.747
_exptl_absorpt_correction_T_max 0.99
_exptl_absorpt_correction_T_min 0.88
_exptl_absorpt_correction_type multi-scan
_exptl_absorpt_process_details
;
SADABS-2016/2 - Bruker AXS area detector scaling and absorption correction
;
_exptl_crystal_colour 'clear light colourless'
_exptl_crystal_density_diffrn 1.276
_exptl_crystal_density_method 'not measured'
_exptl_crystal_description needle
_exptl_crystal_F_000 1264
_exptl_crystal_recrystallization_method 'Re-crystallisation from solvent: Chloroform-Methanol'
_exptl_crystal_size_max 0.540
_exptl_crystal_size_mid 0.030
_exptl_crystal_size_min 0.010
_refine_diff_density_max 0.267
_refine_diff_density_min -0.238
_refine_ls_abs_structure_details
;

Flack x determined using 1962 quotients [(I+)-(I-)]/[(I+)+(I-)]
(Parsons, Flack and Wagner, Acta Cryst. B69 (2013) 249-259).
;
_refine_ls_abs_structure_Flack 0.14(9)
_refine_ls_extinction_method none
_refine_ls_goodness_of_fit_ref 1.041
_refine_ls_hydrogen_treatment mixed
_refine_ls_matrix_type full
_refine_ls_number_parameters 381
_refine_ls_number_reflns 5969
_refine_ls_number_restraints 0
_refine_ls_restrained_S_all 1.041
_refine_ls_R_factor_all 0.0479
_refine_ls_R_factor_gt 0.0372
_refine_ls_shift/su_max 0.001
_refine_ls_shift/su_mean 0.000
_refine_ls_structure_factor_coef Fsqd
_refine_ls_weighting_details 'w=1/[\s^2^(Fo^2^)+(0.0382P)^2^+0.2201P] where P=(Fo^2^+2Fc^2^)/3'
_refine_ls_weighting_scheme calc
_refine_ls_wR_factor_gt 0.0845
_refine_ls_wR_factor_ref 0.0898
_reflns_number_gt 5197
_reflns_number_total 5969
_reflns_threshold_expression 'I > 2\s(I)'
_cod_data_source_file d2nj04576a2.cif
_cod_data_source_block cxj17
_cod_depositor_comments
;
The following automatic conversions were performed:

data item '_exptl_absorpt_correction_type' value 'Multi-Scan' was
changed to 'multi-scan' in accordance with the
/home/data/users/saulius/crontab/automatic-downloads/rss-feeds/RSC/lib/dictionaries/cif_core.dic
dictionary named 'cif_core.dic' version 2.4.2 last updated on
2011-04-26.

Automatic conversion script
Id: cif_fix_values 7556 2019-12-06 15:28:31Z antanas 

 Adding full bibliography for 7062074--7062076.cif.
;
_cod_database_code 7062075

loop_
_space_group_symop_operation_xyz
'x, y, z'
'x+1/2, -y+1/2, -z'
'-x, y+1/2, -z+1/2'
'-x+1/2, -y, z+1/2'

loop_
_atom_site_type_symbol
_atom_site_label
_atom_site_fract_x
_atom_site_fract_y
_atom_site_fract_z
_atom_site_U_iso_or_equiv
_atom_site_adp_type
_atom_site_calc_flag
_atom_site_refinement_flags_adp
_atom_site_refinement_flags_occupancy
_atom_site_refinement_flags_posn
_atom_site_occupancy
_atom_site_disorder_assembly
_atom_site_disorder_group
O O9 1.3931(3) 0.66355(18) 0.39111(5) 0.0254(4) Uani d . . . 1 . .
H H52 1.477667 0.660013 0.407279 0.038 Uiso d U . R 1 . .
H H51 1.438267 0.619213 0.373879 0.038 Uiso d U . R 1 . .
O O1 0.5523(2) 0.47706(14) 0.34583(4) 0.0151(3) Uani d . . . 1 . .
O O2 0.7877(3) 0.64701(15) 0.27890(4) 0.0182(3) Uani d . . . 1 . .
O O3 0.9840(3) 0.80303(16) 0.28365(5) 0.0212(4) Uani d . . . 1 . .
O O4 0.7737(2) 0.62055(14) 0.35022(4) 0.0159(3) Uani d . . . 1 . .
O O5 1.3006(3) 0.82292(17) 0.33600(5) 0.0237(4) Uani d . . . 1 . .
H H48 1.339(3) 0.798(3) 0.3546(10) 0.036 Uiso calc U . R 1 . .
O O6 1.0215(3) 0.76085(16) 0.39257(4) 0.0188(3) Uani d . . . 1 . .
H H49 1.124(6) 0.725(3) 0.39147(11) 0.028 Uiso calc U . R 1 . .
O O7 -0.0350(3) 0.14207(16) 0.48279(4) 0.0194(4) Uani d . . . 1 . .
O O8 0.2256(3) -0.16208(17) 0.56547(5) 0.0219(4) Uani d . . . 1 . .
H H50 0.304(4) -0.191(3) 0.5786(10) 0.033 Uiso calc U . R 1 . .
C C1 0.3295(4) -0.0875(2) 0.54217(6) 0.0180(5) Uani d . . . 1 . .
H H1 0.417587 -0.035513 0.555948 0.022 Uiso calc U . R 1 . .
C C2 0.1783(4) -0.0155(2) 0.52257(6) 0.0168(5) Uani d . . . 1 . .
H H30 0.102053 0.032266 0.53912 0.02 Uiso calc U . R 1 . .
H H29 0.083174 -0.066201 0.510353 0.02 Uiso calc U . R 1 . .
C C3 0.2844(3) 0.0614(2) 0.49632(6) 0.0148(4) Uani d . . . 1 . .
H H31 0.380652 0.109348 0.509774 0.018 Uiso calc U . R 1 . .
C C4 0.4096(3) -0.0063(2) 0.46905(6) 0.0148(4) Uani d . . . 1 . .
C C5 0.5255(3) 0.08164(19) 0.44660(6) 0.0139(4) Uani d . . . 1 . .
H H21 0.61118 0.126519 0.462888 0.017 Uiso calc U . R 1 . .
C C6 0.3866(3) 0.1689(2) 0.42850(6) 0.0132(4) Uani d . . . 1 . .
H H22 0.305582 0.127846 0.41063 0.016 Uiso calc U . R 1 . .
C C7 0.5197(3) 0.2559(2) 0.41041(6) 0.0133(4) Uani d . . . 1 . .
H H9 0.614762 0.284038 0.428462 0.016 Uiso calc U . R 1 . .
C C8 0.4304(3) 0.3630(2) 0.39372(6) 0.0150(4) Uani d . . . 1 . .
H H7 0.374166 0.415588 0.411315 0.018 Uiso calc U . R 1 . .
H H8 0.3259 0.343339 0.376594 0.018 Uiso calc U . R 1 . .
C C9 0.6149(3) 0.4141(2) 0.37622(6) 0.0146(4) Uani d . . . 1 . .
H H38 0.682699 0.46743 0.392705 0.018 Uiso calc U . R 1 . .
C C10 0.7132(3) 0.5271(2) 0.32789(6) 0.0150(4) Uani d . . . 1 . .
C C11 0.6300(4) 0.5788(2) 0.29396(6) 0.0167(5) Uani d . . . 1 . .
H H46 0.515388 0.630065 0.299773 0.02 Uiso calc U . R 1 . .
C C12 0.8380(4) 0.7384(2) 0.30081(6) 0.0177(5) Uani d . . . 1 . .
H H47 0.717687 0.78683 0.305264 0.021 Uiso calc U . R 1 . .
C C13 1.0307(4) 0.9021(2) 0.30407(7) 0.0216(5) Uani d . . . 1 . .
H H2 0.909146 0.94958 0.306509 0.026 Uiso calc U . R 1 . .
H H3 1.131778 0.948356 0.291672 0.026 Uiso calc U . R 1 . .
C C14 0.9193(3) 0.6924(2) 0.33492(6) 0.0157(5) Uani d . . . 1 . .
H H6 1.044681 0.648271 0.330689 0.019 Uiso calc U . R 1 . .
C C15 0.9614(4) 0.7934(2) 0.35872(6) 0.0173(5) Uani d . . . 1 . .
H H5 0.83372 0.836805 0.361187 0.021 Uiso calc U . R 1 . .
C C16 1.1097(4) 0.8728(2) 0.34015(7) 0.0192(5) Uani d . . . 1 . .
H H4 1.123511 0.945112 0.353837 0.023 Uiso calc U . R 1 . .
C C17 0.6501(3) 0.20280(19) 0.38141(6) 0.0129(4) Uani d . . . 1 . .
C C18 0.5264(4) 0.1459(2) 0.35265(6) 0.0180(5) Uani d . . . 1 . .
H H10 0.615944 0.114561 0.334966 0.027 Uiso calc U . R 1 . .
H H11 0.438228 0.202918 0.342049 0.027 Uiso calc U . R 1 . .
H H12 0.446109 0.084 0.362595 0.027 Uiso calc U . R 1 . .
C C19 0.7581(3) 0.3122(2) 0.36755(6) 0.0144(4) Uani d . . . 1 . .
H H13 0.881352 0.322709 0.381792 0.017 Uiso calc U . R 1 . .
C C20 0.8207(3) 0.3183(2) 0.32932(6) 0.0151(4) Uani d . . . 1 . .
H H17 0.701996 0.300556 0.314568 0.018 Uiso calc U . R 1 . .
C C21 0.9886(4) 0.2353(2) 0.31989(7) 0.0204(5) Uani d . . . 1 . .
H H16 1.019887 0.242623 0.295174 0.031 Uiso calc U . R 1 . .
H H14 0.946155 0.156705 0.324833 0.031 Uiso calc U . R 1 . .
H H15 1.107415 0.253395 0.333629 0.031 Uiso calc U . R 1 . .
C C22 0.8851(3) 0.4421(2) 0.32232(6) 0.0157(4) Uani d . . . 1 . .
H H19 0.933603 0.448513 0.298159 0.019 Uiso calc U . R 1 . .
H H18 0.996786 0.462187 0.337967 0.019 Uiso calc U . R 1 . .
C C23 0.7868(4) 0.1144(2) 0.39874(6) 0.0163(5) Uani d . . . 1 . .
H H37 0.881815 0.154409 0.414212 0.02 Uiso calc U . R 1 . .
H H20 0.864848 0.0741 0.380705 0.02 Uiso calc U . R 1 . .
C C24 0.6672(4) 0.0262(2) 0.41998(6) 0.0178(5) Uani d . . . 1 . .
H H36 0.761509 -0.024632 0.432351 0.021 Uiso calc U . R 1 . .
H H35 0.588113 -0.021804 0.403903 0.021 Uiso calc U . R 1 . .
C C25 0.1447(3) 0.1434(2) 0.47815(6) 0.0142(4) Uani d . . . 1 . .
C C26 0.2445(3) 0.2276(2) 0.45430(6) 0.0154(4) Uani d . . . 1 . .
H H23 0.320631 0.28363 0.468298 0.018 Uiso calc U . R 1 . .
H H24 0.141239 0.27016 0.441244 0.018 Uiso calc U . R 1 . .
C C27 0.4579(4) -0.1563(2) 0.51714(7) 0.0216(5) Uani d . . . 1 . .
H H25 0.373654 -0.21428 0.505496 0.026 Uiso calc U . R 1 . .
H H28 0.561938 -0.197363 0.530438 0.026 Uiso calc U . R 1 . .
C C28 0.5583(4) -0.0815(2) 0.48957(7) 0.0206(5) Uani d . . . 1 . .
H H26 0.630895 -0.131461 0.473138 0.025 Uiso calc U . R 1 . .
H H27 0.657372 -0.031245 0.500999 0.025 Uiso calc U . R 1 . .
C C29 0.2729(4) -0.0804(2) 0.44625(6) 0.0202(5) Uani d . . . 1 . .
H H33 0.354412 -0.128205 0.43092 0.03 Uiso calc U . R 1 . .
H H32 0.186868 -0.030778 0.432254 0.03 Uiso calc U . R 1 . .
H H34 0.190289 -0.12943 0.461029 0.03 Uiso calc U . R 1 . .
C C30 0.5632(4) 0.4937(2) 0.26598(6) 0.0192(5) Uani d . . . 1 . .
H H39 0.673052 0.437468 0.261884 0.023 Uiso calc U . R 1 . .
C C31 0.5208(4) 0.5576(3) 0.23206(7) 0.0254(5) Uani d . . . 1 . .
H H40 0.408427 0.610054 0.235438 0.038 Uiso calc U . R 1 . .
H H42 0.487765 0.502346 0.213835 0.038 Uiso calc U . R 1 . .
H H41 0.639161 0.60133 0.225213 0.038 Uiso calc U . R 1 . .
C C32 0.3748(4) 0.4284(3) 0.27655(7) 0.0302(6) Uani d . . . 1 . .
H H44 0.266841 0.482856 0.281097 0.045 Uiso calc U . R 1 . .
H H45 0.401701 0.383784 0.297557 0.045 Uiso calc U . R 1 . .
H H43 0.335357 0.376638 0.257766 0.045 Uiso calc U . R 1 . .

loop_
_atom_site_aniso_label
_atom_site_aniso_U_11
_atom_site_aniso_U_22
_atom_site_aniso_U_33
_atom_site_aniso_U_12
_atom_site_aniso_U_13
_atom_site_aniso_U_23
O9 0.0266(9) 0.0295(10) 0.0202(8) 0.0085(8) -0.0025(7) -0.0008(8)
O1 0.0170(7) 0.0155(7) 0.0127(7) -0.0009(7) 0.0008(6) 0.0032(6)
O2 0.0206(7) 0.0209(8) 0.0130(7) -0.0044(7) 0.0019(6) 0.0028(7)
O3 0.0270(9) 0.0197(8) 0.0168(8) -0.0045(8) 0.0035(7) 0.0045(7)
O4 0.0205(8) 0.0160(8) 0.0111(7) -0.0032(7) 0.0013(6) 0.0007(6)
O5 0.0206(8) 0.0263(10) 0.0242(9) -0.0012(8) 0.0025(7) 0.0044(8)
O6 0.0207(8) 0.0204(8) 0.0153(8) -0.0011(8) 0.0001(7) 0.0001(7)
O7 0.0186(8) 0.0236(9) 0.0160(7) 0.0020(7) 0.0014(7) 0.0018(7)
O8 0.0235(8) 0.0257(9) 0.0165(8) 0.0001(8) 0.0013(7) 0.0084(7)
C1 0.0210(10) 0.0181(11) 0.0147(10) -0.0013(10) 0.0012(9) 0.0039(9)
C2 0.0184(10) 0.0181(11) 0.0141(10) 0.0008(9) 0.0022(9) 0.0016(9)
C3 0.0182(10) 0.0138(10) 0.0124(10) -0.0004(10) 0.0002(9) 0.0001(9)
C4 0.0179(10) 0.0131(11) 0.0133(10) 0.0006(9) 0.0028(8) 0.0004(9)
C5 0.0168(10) 0.0128(10) 0.0121(9) 0.0003(9) 0.0003(8) 0.0005(8)
C6 0.0155(9) 0.0130(10) 0.0111(9) -0.0011(9) 0.0013(8) 0.0001(8)
C7 0.0155(9) 0.0128(11) 0.0117(9) -0.0006(9) 0.0002(8) -0.0008(8)
C8 0.0185(10) 0.0128(10) 0.0136(10) 0.0011(9) 0.0030(9) 0.0006(9)
C9 0.0179(10) 0.0152(11) 0.0109(10) -0.0001(9) 0.0000(8) 0.0024(9)
C10 0.0168(10) 0.0153(11) 0.0127(10) -0.0030(9) -0.0002(9) 0.0014(9)
C11 0.0195(10) 0.0175(11) 0.0132(10) 0.0004(10) 0.0009(9) 0.0034(9)
C12 0.0218(11) 0.0160(11) 0.0154(10) -0.0016(10) 0.0011(9) 0.0049(9)
C13 0.0267(12) 0.0151(11) 0.0229(12) -0.0040(10) 0.0024(10) 0.0052(10)
C14 0.0164(10) 0.0157(10) 0.0150(10) 0.0000(9) 0.0018(9) 0.0030(9)
C15 0.0202(10) 0.0162(11) 0.0154(11) 0.0010(9) 0.0030(9) 0.0025(9)
C16 0.0204(11) 0.0165(11) 0.0208(11) -0.0019(10) 0.0007(9) 0.0004(9)
C17 0.0167(9) 0.0120(10) 0.0101(9) 0.0008(9) 0.0011(9) 0.0009(8)
C18 0.0216(10) 0.0188(11) 0.0136(10) -0.0037(10) 0.0010(9) -0.0038(9)
C19 0.0165(10) 0.0136(10) 0.0130(10) -0.0011(9) -0.0006(8) 0.0001(8)
C20 0.0182(10) 0.0149(10) 0.0123(10) 0.0005(9) -0.0001(9) -0.0007(8)
C21 0.0222(11) 0.0195(11) 0.0194(11) 0.0008(10) 0.0059(9) 0.0001(9)
C22 0.0177(10) 0.0155(11) 0.0138(10) -0.0001(9) 0.0004(8) 0.0020(8)
C23 0.0180(10) 0.0163(11) 0.0146(10) 0.0028(10) 0.0018(9) 0.0037(9)
C24 0.0222(11) 0.0147(11) 0.0164(10) 0.0022(10) 0.0050(9) 0.0027(9)
C25 0.0173(10) 0.0153(11) 0.0101(9) 0.0001(9) 0.0006(8) -0.0027(9)
C26 0.0190(10) 0.0141(10) 0.0130(10) 0.0011(9) 0.0008(9) 0.0006(9)
C27 0.0259(11) 0.0186(11) 0.0203(11) 0.0048(11) 0.0041(10) 0.0067(10)
C28 0.0222(11) 0.0197(12) 0.0200(11) 0.0054(11) 0.0040(10) 0.0070(10)
C29 0.0279(12) 0.0158(11) 0.0169(10) -0.0051(10) 0.0033(10) -0.0021(9)
C30 0.0224(11) 0.0226(12) 0.0125(10) -0.0027(11) -0.0020(9) 0.0012(9)
C31 0.0292(12) 0.0323(14) 0.0145(11) 0.0000(12) -0.0018(10) 0.0032(10)
C32 0.0308(13) 0.0426(17) 0.0170(12) -0.0148(13) -0.0029(11) 0.0005(12)

loop_
_atom_type_symbol
_atom_type_description
_atom_type_scat_dispersion_real
_atom_type_scat_dispersion_imag
_atom_type_scat_source
C C 0.0181 0.0091 'International Tables Vol C Tables 4.2.6.8 and 6.1.1.4'
H H 0.0000 0.0000 'International Tables Vol C Tables 4.2.6.8 and 6.1.1.4'
O O 0.0492 0.0322 'International Tables Vol C Tables 4.2.6.8 and 6.1.1.4'

loop_
_geom_angle_atom_site_label_1
_geom_angle_atom_site_label_2
_geom_angle_atom_site_label_3
_geom_angle_site_symmetry_1
_geom_angle_site_symmetry_3
_geom_angle
_geom_angle_publ_flag
H52 O9 H51 . . 107.0 ?
C10 O1 C9 . . 112.79(17) ?
C12 O2 C11 . . 110.68(18) ?
C12 O3 C13 . . 109.11(19) ?
C14 O4 C10 . . 113.09(17) ?
C16 O5 H48 . . 109.5 ?
C15 O6 H49 . . 109.5 ?
C1 O8 H50 . . 109.5 ?
O8 C1 C2 . . 108.91(19) ?
O8 C1 C27 . . 110.6(2) ?
C2 C1 C27 . . 110.8(2) ?
O8 C1 H1 . . 108.9 ?
C2 C1 H1 . . 108.9 ?
C27 C1 H1 . . 108.9 ?
C1 C2 C3 . . 110.13(19) ?
C1 C2 H30 . . 109.6 ?
C3 C2 H30 . . 109.6 ?
C1 C2 H29 . . 109.6 ?
C3 C2 H29 . . 109.6 ?
H30 C2 H29 . . 108.1 ?
C25 C3 C2 . . 113.03(19) ?
C25 C3 C4 . . 109.99(18) ?
C2 C3 C4 . . 113.5(2) ?
C25 C3 H31 . . 106.6 ?
C2 C3 H31 . . 106.6 ?
C4 C3 H31 . . 106.6 ?
C29 C4 C28 . . 111.0(2) ?
C29 C4 C5 . . 110.61(19) ?
C28 C4 C5 . . 109.78(19) ?
C29 C4 C3 . . 110.48(19) ?
C28 C4 C3 . . 106.84(19) ?
C5 C4 C3 . . 108.04(18) ?
C24 C5 C6 . . 110.32(18) ?
C24 C5 C4 . . 113.70(19) ?
C6 C5 C4 . . 112.73(18) ?
C24 C5 H21 . . 106.5 ?
C6 C5 H21 . . 106.5 ?
C4 C5 H21 . . 106.5 ?
C7 C6 C26 . . 111.17(19) ?
C7 C6 C5 . . 107.10(18) ?
C26 C6 C5 . . 112.00(18) ?
C7 C6 H22 . . 108.8 ?
C26 C6 H22 . . 108.8 ?
C5 C6 H22 . . 108.8 ?
C6 C7 C8 . . 120.66(19) ?
C6 C7 C17 . . 113.22(19) ?
C8 C7 C17 . . 104.18(18) ?
C6 C7 H9 . . 105.9 ?
C8 C7 H9 . . 105.9 ?
C17 C7 H9 . . 105.9 ?
C7 C8 C9 . . 100.83(18) ?
C7 C8 H7 . . 111.6 ?
C9 C8 H7 . . 111.6 ?
C7 C8 H8 . . 111.6 ?
C9 C8 H8 . . 111.6 ?
H7 C8 H8 . . 109.4 ?
O1 C9 C8 . . 108.75(18) ?
O1 C9 C19 . . 113.06(18) ?
C8 C9 C19 . . 107.08(19) ?
O1 C9 H38 . . 109.3 ?
C8 C9 H38 . . 109.3 ?
C19 C9 H38 . . 109.3 ?
O1 C10 O4 . . 103.62(17) ?
O1 C10 C22 . . 112.03(19) ?
O4 C10 C22 . . 111.08(18) ?
O1 C10 C11 . . 107.54(19) ?
O4 C10 C11 . . 108.10(18) ?
C22 C10 C11 . . 113.88(19) ?
O2 C11 C30 . . 106.72(18) ?
O2 C11 C10 . . 106.93(19) ?
C30 C11 C10 . . 116.7(2) ?
O2 C11 H46 . . 108.8 ?
C30 C11 H46 . . 108.8 ?
C10 C11 H46 . . 108.8 ?
O3 C12 O2 . . 107.03(19) ?
O3 C12 C14 . . 110.4(2) ?
O2 C12 C14 . . 109.8(2) ?
O3 C12 H47 . . 109.9 ?
O2 C12 H47 . . 109.9 ?
C14 C12 H47 . . 109.9 ?
O3 C13 C16 . . 113.3(2) ?
O3 C13 H2 . . 108.9 ?
C16 C13 H2 . . 108.9 ?
O3 C13 H3 . . 108.9 ?
C16 C13 H3 . . 108.9 ?
H2 C13 H3 . . 107.7 ?
O4 C14 C15 . . 109.64(19) ?
O4 C14 C12 . . 108.81(19) ?
C15 C14 C12 . . 108.3(2) ?
O4 C14 H6 . . 110.0 ?
C15 C14 H6 . . 110.0 ?
C12 C14 H6 . . 110.0 ?
O6 C15 C14 . . 113.62(19) ?
O6 C15 C16 . . 114.0(2) ?
C14 C15 C16 . . 107.89(19) ?
O6 C15 H5 . . 107.0 ?
C14 C15 H5 . . 107.0 ?
C16 C15 H5 . . 107.0 ?
O5 C16 C13 . . 107.6(2) ?
O5 C16 C15 . . 112.9(2) ?
C13 C16 C15 . . 109.6(2) ?
O5 C16 H4 . . 108.9 ?
C13 C16 H4 . . 108.9 ?
C15 C16 H4 . . 108.9 ?
C23 C17 C18 . . 110.27(19) ?
C23 C17 C7 . . 107.00(18) ?
C18 C17 C7 . . 112.92(19) ?
C23 C17 C19 . . 114.96(19) ?
C18 C17 C19 . . 110.91(18) ?
C7 C17 C19 . . 100.44(18) ?
C17 C18 H10 . . 109.5 ?
C17 C18 H11 . . 109.5 ?
H10 C18 H11 . . 109.5 ?
C17 C18 H12 . . 109.5 ?
H10 C18 H12 . . 109.5 ?
H11 C18 H12 . . 109.5 ?
C20 C19 C17 . . 119.56(19) ?
C20 C19 C9 . . 109.71(18) ?
C17 C19 C9 . . 105.31(18) ?
C20 C19 H13 . . 107.2 ?
C17 C19 H13 . . 107.2 ?
C9 C19 H13 . . 107.2 ?
C21 C20 C22 . . 110.38(19) ?
C21 C20 C19 . . 113.57(19) ?
C22 C20 C19 . . 106.86(19) ?
C21 C20 H17 . . 108.6 ?
C22 C20 H17 . . 108.6 ?
C19 C20 H17 . . 108.6 ?
C20 C21 H16 . . 109.5 ?
C20 C21 H14 . . 109.5 ?
H16 C21 H14 . . 109.5 ?
C20 C21 H15 . . 109.5 ?
H16 C21 H15 . . 109.5 ?
H14 C21 H15 . . 109.5 ?
C20 C22 C10 . . 111.92(19) ?
C20 C22 H19 . . 109.2 ?
C10 C22 H19 . . 109.2 ?
C20 C22 H18 . . 109.2 ?
C10 C22 H18 . . 109.2 ?
H19 C22 H18 . . 107.9 ?
C17 C23 C24 . . 111.7(2) ?
C17 C23 H37 . . 109.3 ?
C24 C23 H37 . . 109.3 ?
C17 C23 H20 . . 109.3 ?
C24 C23 H20 . . 109.3 ?
H37 C23 H20 . . 107.9 ?
C23 C24 C5 . . 113.2(2) ?
C23 C24 H36 . . 108.9 ?
C5 C24 H36 . . 108.9 ?
C23 C24 H35 . . 108.9 ?
C5 C24 H35 . . 108.9 ?
H36 C24 H35 . . 107.8 ?
O7 C25 C26 . . 122.6(2) ?
O7 C25 C3 . . 122.4(2) ?
C26 C25 C3 . . 115.0(2) ?
C25 C26 C6 . . 112.27(19) ?
C25 C26 H23 . . 109.1 ?
C6 C26 H23 . . 109.1 ?
C25 C26 H24 . . 109.1 ?
C6 C26 H24 . . 109.1 ?
H23 C26 H24 . . 107.9 ?
C1 C27 C28 . . 112.8(2) ?
C1 C27 H25 . . 109.0 ?
C28 C27 H25 . . 109.0 ?
C1 C27 H28 . . 109.0 ?
C28 C27 H28 . . 109.0 ?
H25 C27 H28 . . 107.8 ?
C27 C28 C4 . . 113.3(2) ?
C27 C28 H26 . . 108.9 ?
C4 C28 H26 . . 108.9 ?
C27 C28 H27 . . 108.9 ?
C4 C28 H27 . . 108.9 ?
H26 C28 H27 . . 107.7 ?
C4 C29 H33 . . 109.5 ?
C4 C29 H32 . . 109.5 ?
H33 C29 H32 . . 109.5 ?
C4 C29 H34 . . 109.5 ?
H33 C29 H34 . . 109.5 ?
H32 C29 H34 . . 109.5 ?
C32 C30 C31 . . 108.5(2) ?
C32 C30 C11 . . 112.1(2) ?
C31 C30 C11 . . 109.9(2) ?
C32 C30 H39 . . 108.8 ?
C31 C30 H39 . . 108.8 ?
C11 C30 H39 . . 108.8 ?
C30 C31 H40 . . 109.5 ?
C30 C31 H42 . . 109.5 ?
H40 C31 H42 . . 109.5 ?
C30 C31 H41 . . 109.5 ?
H40 C31 H41 . . 109.5 ?
H42 C31 H41 . . 109.5 ?
C30 C32 H44 . . 109.5 ?
C30 C32 H45 . . 109.5 ?
H44 C32 H45 . . 109.5 ?
C30 C32 H43 . . 109.5 ?
H44 C32 H43 . . 109.5 ?
H45 C32 H43 . . 109.5 ?

loop_
_geom_bond_atom_site_label_1
_geom_bond_atom_site_label_2
_geom_bond_site_symmetry_2
_geom_bond_distance
_geom_bond_publ_flag
O9 H52 . 0.8438 ?
O9 H51 . 0.8956 ?
O1 C10 . 1.409(3) ?
O1 C9 . 1.446(3) ?
O2 C12 . 1.403(3) ?
O2 C11 . 1.447(3) ?
O3 C12 . 1.403(3) ?
O3 C13 . 1.435(3) ?
O4 C14 . 1.416(3) ?
O4 C10 . 1.448(3) ?
O5 C16 . 1.416(3) ?
O5 H48 . 0.82(4) ?
O6 C15 . 1.419(3) ?
O6 H49 . 0.81(4) ?
O7 C25 . 1.219(3) ?
O8 C1 . 1.433(3) ?
O8 H50 . 0.81(4) ?
C1 C2 . 1.519(3) ?
C1 C27 . 1.523(3) ?
C1 H1 . 1.0 ?
C2 C3 . 1.529(3) ?
C2 H30 . 0.99 ?
C2 H29 . 0.99 ?
C3 C25 . 1.512(3) ?
C3 C4 . 1.562(3) ?
C3 H31 . 1.0 ?
C4 C29 . 1.537(3) ?
C4 C28 . 1.547(3) ?
C4 C5 . 1.552(3) ?
C5 C24 . 1.542(3) ?
C5 C6 . 1.547(3) ?
C5 H21 . 1.0 ?
C6 C7 . 1.522(3) ?
C6 C26 . 1.540(3) ?
C6 H22 . 1.0 ?
C7 C8 . 1.529(3) ?
C7 C17 . 1.550(3) ?
C7 H9 . 1.0 ?
C8 C9 . 1.531(3) ?
C8 H7 . 0.99 ?
C8 H8 . 0.99 ?
C9 C19 . 1.566(3) ?
C9 H38 . 1.0 ?
C10 C22 . 1.537(3) ?
C10 C11 . 1.546(3) ?
C11 C30 . 1.534(3) ?
C11 H46 . 1.0 ?
C12 C14 . 1.523(3) ?
C12 H47 . 1.0 ?
C13 C16 . 1.528(4) ?
C13 H2 . 0.99 ?
C13 H3 . 0.99 ?
C14 C15 . 1.521(3) ?
C14 H6 . 1.0 ?
C15 C16 . 1.538(3) ?
C15 H5 . 1.0 ?
C16 H4 . 1.0 ?
C17 C23 . 1.534(3) ?
C17 C18 . 1.537(3) ?
C17 C19 . 1.563(3) ?
C18 H10 . 0.98 ?
C18 H11 . 0.98 ?
C18 H12 . 0.98 ?
C19 C20 . 1.535(3) ?
C19 H13 . 1.0 ?
C20 C21 . 1.530(3) ?
C20 C22 . 1.534(3) ?
C20 H17 . 1.0 ?
C21 H16 . 0.98 ?
C21 H14 . 0.98 ?
C21 H15 . 0.98 ?
C22 H19 . 0.99 ?
C22 H18 . 0.99 ?
C23 C24 . 1.542(3) ?
C23 H37 . 0.99 ?
C23 H20 . 0.99 ?
C24 H36 . 0.99 ?
C24 H35 . 0.99 ?
C25 C26 . 1.504(3) ?
C26 H23 . 0.99 ?
C26 H24 . 0.99 ?
C27 C28 . 1.533(3) ?
C27 H25 . 0.99 ?
C27 H28 . 0.99 ?
C28 H26 . 0.99 ?
C28 H27 . 0.99 ?
C29 H33 . 0.98 ?
C29 H32 . 0.98 ?
C29 H34 . 0.98 ?
C30 C32 . 1.532(4) ?
C30 C31 . 1.533(3) ?
C30 H39 . 1.0 ?
C31 H40 . 0.98 ?
C31 H42 . 0.98 ?
C31 H41 . 0.98 ?
C32 H44 . 0.98 ?
C32 H45 . 0.98 ?
C32 H43 . 0.98 ?

loop_
_geom_hbond_atom_site_label_D
_geom_hbond_atom_site_label_H
_geom_hbond_atom_site_label_A
_geom_hbond_site_symmetry_A
_geom_hbond_distance_DH
_geom_hbond_distance_HA
_geom_hbond_distance_DA
_geom_hbond_angle_DHA
_geom_hbond_publ_flag
O9 H52 O8 2_656 0.84 1.97 2.789(3) 164.2 ?
O9 H51 O1 1_655 0.90 2.12 2.990(3) 162.2 ?
O9 H51 O4 1_655 0.90 2.43 3.043(3) 126.1 ?
O5 H48 O9 . 0.82 2.14 2.894(3) 153.0 ?
O6 H49 O9 . 0.81 1.94 2.740(3) 169.8 ?
O8 H50 O6 2_456 0.81 2.00 2.809(3) 174.0 ?
C26 H23 O7 2_556 0.99 2.29 3.224(3) 156.5 ?

loop_
_geom_torsion_atom_site_label_1
_geom_torsion_atom_site_label_2
_geom_torsion_atom_site_label_3
_geom_torsion_atom_site_label_4
_geom_torsion_site_symmetry_1
_geom_torsion_site_symmetry_2
_geom_torsion_site_symmetry_3
_geom_torsion_site_symmetry_4
_geom_torsion
_geom_torsion_publ_flag
O8 C1 C2 C3 . . . . -177.53(19) ?
C27 C1 C2 C3 . . . . -55.7(3) ?
C1 C2 C3 C25 . . . . -174.7(2) ?
C1 C2 C3 C4 . . . . 59.1(3) ?
C25 C3 C4 C29 . . . . -63.2(3) ?
C2 C3 C4 C29 . . . . 64.6(3) ?
C25 C3 C4 C28 . . . . 176.04(19) ?
C2 C3 C4 C28 . . . . -56.2(3) ?
C25 C3 C4 C5 . . . . 58.0(2) ?
C2 C3 C4 C5 . . . . -174.30(18) ?
C29 C4 C5 C24 . . . . -62.8(3) ?
C28 C4 C5 C24 . . . . 60.0(3) ?
C3 C4 C5 C24 . . . . 176.14(19) ?
C29 C4 C5 C6 . . . . 63.7(2) ?
C28 C4 C5 C6 . . . . -173.51(19) ?
C3 C4 C5 C6 . . . . -57.4(2) ?
C24 C5 C6 C7 . . . . -57.0(2) ?
C4 C5 C6 C7 . . . . 174.68(18) ?
C24 C5 C6 C26 . . . . -179.15(19) ?
C4 C5 C6 C26 . . . . 52.5(2) ?
C26 C6 C7 C8 . . . . -49.6(3) ?
C5 C6 C7 C8 . . . . -172.29(19) ?
C26 C6 C7 C17 . . . . -173.98(18) ?
C5 C6 C7 C17 . . . . 63.4(2) ?
C6 C7 C8 C9 . . . . -174.23(19) ?
C17 C7 C8 C9 . . . . -45.7(2) ?
C10 O1 C9 C8 . . . . -179.83(18) ?
C10 O1 C9 C19 . . . . -61.0(2) ?
C7 C8 C9 O1 . . . . 150.64(18) ?
C7 C8 C9 C19 . . . . 28.2(2) ?
C9 O1 C10 O4 . . . . -72.4(2) ?
C9 O1 C10 C22 . . . . 47.4(2) ?
C9 O1 C10 C11 . . . . 173.29(18) ?
C14 O4 C10 O1 . . . . -172.40(18) ?
C14 O4 C10 C22 . . . . 67.1(2) ?
C14 O4 C10 C11 . . . . -58.5(2) ?
C12 O2 C11 C30 . . . . 171.21(19) ?
C12 O2 C11 C10 . . . . -63.3(2) ?
O1 C10 C11 O2 . . . . 170.03(18) ?
O4 C10 C11 O2 . . . . 58.7(2) ?
C22 C10 C11 O2 . . . . -65.2(2) ?
O1 C10 C11 C30 . . . . -70.7(3) ?
O4 C10 C11 C30 . . . . 178.03(19) ?
C22 C10 C11 C30 . . . . 54.1(3) ?
C13 O3 C12 O2 . . . . 176.12(19) ?
C13 O3 C12 C14 . . . . -64.5(3) ?
C11 O2 C12 O3 . . . . -177.19(18) ?
C11 O2 C12 C14 . . . . 63.0(2) ?
C12 O3 C13 C16 . . . . 59.7(3) ?
C10 O4 C14 C15 . . . . 175.28(18) ?
C10 O4 C14 C12 . . . . 57.0(2) ?
O3 C12 C14 O4 . . . . -175.53(19) ?
O2 C12 C14 O4 . . . . -57.8(2) ?
O3 C12 C14 C15 . . . . 65.3(2) ?
O2 C12 C14 C15 . . . . -176.94(18) ?
O4 C14 C15 O6 . . . . 56.1(3) ?
C12 C14 C15 O6 . . . . 174.73(19) ?
O4 C14 C15 C16 . . . . -176.47(19) ?
C12 C14 C15 C16 . . . . -57.9(2) ?
O3 C13 C16 O5 . . . . 68.8(3) ?
O3 C13 C16 C15 . . . . -54.3(3) ?
O6 C15 C16 O5 . . . . 60.0(3) ?
C14 C15 C16 O5 . . . . -67.2(3) ?
O6 C15 C16 C13 . . . . 179.9(2) ?
C14 C15 C16 C13 . . . . 52.7(3) ?
C6 C7 C17 C23 . . . . -61.9(2) ?
C8 C7 C17 C23 . . . . 165.22(18) ?
C6 C7 C17 C18 . . . . 59.6(3) ?
C8 C7 C17 C18 . . . . -73.3(2) ?
C6 C7 C17 C19 . . . . 177.78(18) ?
C8 C7 C17 C19 . . . . 44.9(2) ?
C23 C17 C19 C20 . . . . 95.7(2) ?
C18 C17 C19 C20 . . . . -30.2(3) ?
C7 C17 C19 C20 . . . . -149.84(19) ?
C23 C17 C19 C9 . . . . -140.41(19) ?
C18 C17 C19 C9 . . . . 93.6(2) ?
C7 C17 C19 C9 . . . . -26.0(2) ?
O1 C9 C19 C20 . . . . 9.0(3) ?
C8 C9 C19 C20 . . . . 128.79(19) ?
O1 C9 C19 C17 . . . . -120.87(19) ?
C8 C9 C19 C17 . . . . -1.1(2) ?
C17 C19 C20 C21 . . . . -68.5(3) ?
C9 C19 C20 C21 . . . . 169.82(19) ?
C17 C19 C20 C22 . . . . 169.58(19) ?
C9 C19 C20 C22 . . . . 47.9(2) ?
C21 C20 C22 C10 . . . . 174.11(19) ?
C19 C20 C22 C10 . . . . -62.0(2) ?
O1 C10 C22 C20 . . . . 14.2(3) ?
O4 C10 C22 C20 . . . . 129.5(2) ?
C11 C10 C22 C20 . . . . -108.1(2) ?
C18 C17 C23 C24 . . . . -68.8(2) ?
C7 C17 C23 C24 . . . . 54.4(3) ?
C19 C17 C23 C24 . . . . 164.92(19) ?
C17 C23 C24 C5 . . . . -53.6(3) ?
C6 C5 C24 C23 . . . . 54.3(3) ?
C4 C5 C24 C23 . . . . -177.97(19) ?
C2 C3 C25 O7 . . . . -4.2(3) ?
C4 C3 C25 O7 . . . . 123.8(2) ?
C2 C3 C25 C26 . . . . 175.0(2) ?
C4 C3 C25 C26 . . . . -57.0(3) ?
O7 C25 C26 C6 . . . . -129.6(2) ?
C3 C25 C26 C6 . . . . 51.1(3) ?
C7 C6 C26 C25 . . . . -167.15(19) ?
C5 C6 C26 C25 . . . . -47.4(3) ?
O8 C1 C27 C28 . . . . 175.0(2) ?
C2 C1 C27 C28 . . . . 54.2(3) ?
C1 C27 C28 C4 . . . . -54.4(3) ?
C29 C4 C28 C27 . . . . -67.5(3) ?
C5 C4 C28 C27 . . . . 169.9(2) ?
C3 C4 C28 C27 . . . . 53.0(3) ?
O2 C11 C30 C32 . . . . -171.2(2) ?
C10 C11 C30 C32 . . . . 69.4(3) ?
O2 C11 C30 C31 . . . . -50.5(3) ?
C10 C11 C30 C31 . . . . -169.9(2) ?
